data_2235859
loop_
_publ_author_name
'Shi, Zhan-Wang'
'Qin, Yan'
'Lin, Yan-Xia'
'Wu, Wei'
'Liang, Peng'

_publ_section_title
;
 Chloridobis[2-(1,3-thiazol-4-yl-\k<i>N</i>)-1<i>H</i>-benzimidazole-\k<i>N</i>^3^]cobalt(II)
 chloride dihydrate
;
_journal_coeditor_code HY2563
_journal_issue 8
_journal_name_full 'Acta Crystallographica Section E'
_journal_page_first m1042
_journal_page_last m1043
_journal_paper_doi 10.1107/S1600536812030371
_journal_volume 68
_journal_year 2012
_chemical_formula_iupac '[Co Cl (C10 H7 N3 S)2] Cl , 2H2 O'
_chemical_formula_moiety 'C20 H14 Cl Co N6 S2 +, Cl -, 2(H2 O)'
_chemical_formula_sum 'C20 H18 Cl2 Co N6 O2 S2'
_chemical_formula_weight 568.35
_chemical_name_systematic
;
Chloridobis[2-(1,3-thiazol-4-yl-\k<i>N</i>)-1<i>H</i>-benzimidazole-
\k<i>N</i>^3^]cobalt(II) chloride dihydrate
;
_space_group_IT_number 14
_symmetry_cell_setting monoclinic
_symmetry_space_group_name_Hall '-P 2ybc'
_symmetry_space_group_name_H-M 'P 1 21/c 1'
_atom_sites_solution_hydrogens geom
_atom_sites_solution_primary direct
_atom_sites_solution_secondary difmap
_audit_creation_method SHELXL97
_cell_angle_alpha 90.00
_cell_angle_beta 101.439(4)
_cell_angle_gamma 90.00
_cell_formula_units_Z 4
_cell_length_a 14.803(4)
_cell_length_b 11.709(3)
_cell_length_c 14.082(4)
_cell_measurement_reflns_used 5625
_cell_measurement_temperature 296(2)
_cell_measurement_theta_max 27.88
_cell_measurement_theta_min 2.53
_cell_volume 2392.3(11)
_computing_cell_refinement 'SAINT (Bruker, 2007)'
_computing_data_collection 'SMART (Bruker, 2007)'
_computing_data_reduction 'SAINT (Bruker, 2007)'
_computing_molecular_graphics 'DIAMOND (Brandenburg, 1999)'
_computing_publication_material 'SHELXTL (Sheldrick, 2008)'
_computing_structure_refinement 'SHELXL97 (Sheldrick, 2008)'
_computing_structure_solution 'SHELXS97 (Sheldrick, 2008)'
_diffrn_ambient_temperature 296(2)
_diffrn_measured_fraction_theta_full 0.998
_diffrn_measured_fraction_theta_max 0.998
_diffrn_measurement_device_type 'Bruker SMART 1000 CCD'
_diffrn_measurement_method '\f and \w'
_diffrn_radiation_monochromator graphite
_diffrn_radiation_source 'fine-focus sealed tube'
_diffrn_radiation_type MoK\a
_diffrn_radiation_wavelength 0.71073
_diffrn_reflns_av_R_equivalents 0.0285
_diffrn_reflns_av_sigmaI/netI 0.0323
_diffrn_reflns_limit_h_max 17
_diffrn_reflns_limit_h_min -11
_diffrn_reflns_limit_k_max 13
_diffrn_reflns_limit_k_min -13
_diffrn_reflns_limit_l_max 16
_diffrn_reflns_limit_l_min -16
_diffrn_reflns_number 12683
_diffrn_reflns_theta_full 25.00
_diffrn_reflns_theta_max 25.00
_diffrn_reflns_theta_min 1.40
_exptl_absorpt_coefficient_mu 1.146
_exptl_absorpt_correction_T_max 0.8032
_exptl_absorpt_correction_T_min 0.8032
_exptl_absorpt_correction_type multi-scan
_exptl_absorpt_process_details '(SADABS; Sheldrick, 1996)'
_exptl_crystal_colour red
_exptl_crystal_density_diffrn 1.578
_exptl_crystal_density_method 'not measured'
_exptl_crystal_description block
_exptl_crystal_F_000 1156
_exptl_crystal_size_max 0.20
_exptl_crystal_size_mid 0.20
_exptl_crystal_size_min 0.20
_refine_diff_density_max 0.520
_refine_diff_density_min -0.370
_refine_ls_extinction_method none
_refine_ls_goodness_of_fit_ref 1.045
_refine_ls_hydrogen_treatment constr
_refine_ls_matrix_type full
_refine_ls_number_parameters 298
_refine_ls_number_reflns 4200
_refine_ls_number_restraints 0
_refine_ls_restrained_S_all 1.045
_refine_ls_R_factor_all 0.0418
_refine_ls_R_factor_gt 0.0329
_refine_ls_shift/su_max 0.000
_refine_ls_shift/su_mean 0.000
_refine_ls_structure_factor_coef Fsqd
_refine_ls_weighting_details 'calc w = 1/[\s^2^(Fo^2^)+(0.0452P)^2^+1.5251P] where P=(Fo^2^+2Fc^2^)/3'
_refine_ls_weighting_scheme calc
_refine_ls_wR_factor_gt 0.0894
_refine_ls_wR_factor_ref 0.0960
_reflns_number_gt 3517
_reflns_number_total 4200
_reflns_threshold_expression I>2\s(I)
_cod_data_source_file hy2563.cif
_cod_data_source_block I
_cod_original_sg_symbol_H-M 'P 21/c'
_cod_database_code 2235859
_cod_database_fobs_code 2235859

loop_
_symmetry_equiv_pos_as_xyz
'x, y, z'
'-x, y+1/2, -z+1/2'
'-x, -y, -z'
'x, -y-1/2, z-1/2'

loop_
_atom_site_type_symbol
_atom_site_label
_atom_site_fract_x
_atom_site_fract_y
_atom_site_fract_z
_atom_site_U_iso_or_equiv
_atom_site_adp_type
_atom_site_calc_flag
_atom_site_refinement_flags
_atom_site_occupancy
_atom_site_symmetry_multiplicity
Co Co1 0.24191(2) 0.52351(3) 0.80442(2) 0.03535(12) Uani d . 1 1
N N1 0.12865(16) 0.48857(19) 0.70875(17) 0.0431(5) Uani d . 1 1
N N2 0.19207(15) 0.69958(19) 0.75929(16) 0.0439(5) Uani d . 1 1
N N3 -0.00486(16) 0.54257(19) 0.62029(16) 0.0445(5) Uani d . 1 1
H H3 -0.0486 0.5863 0.5919 0.053 Uiso calc R 1 1
N N4 0.36009(15) 0.57629(19) 0.88293(17) 0.0433(5) Uani d . 1 1
N N5 0.32957(16) 0.4841(2) 0.70910(17) 0.0463(6) Uani d . 1 1
N N6 0.50953(15) 0.60834(19) 0.89573(16) 0.0427(5) Uani d . 1 1
H H6 0.5629 0.6109 0.8805 0.051 Uiso calc R 1 1
O O1 0.68432(15) 0.6368(2) 0.86990(18) 0.0747(7) Uani d . 1 1
H H1A 0.7236 0.6088 0.9164 0.090 Uiso d R 1 1
H H1B 0.6967 0.6135 0.8168 0.090 Uiso d R 1 1
O O2 0.15760(14) 0.17298(19) 0.95087(16) 0.0608(6) Uani d . 1 1
H H2A 0.1934 0.1473 0.9156 0.073 Uiso d R 1 1
H H2B 0.1578 0.2455 0.9482 0.073 Uiso d R 1 1
S S1 0.42099(6) 0.43913(9) 0.57955(7) 0.0668(3) Uani d . 1 1
S S2 0.14108(6) 0.90259(6) 0.71020(6) 0.0563(2) Uani d . 1 1
Cl Cl1 0.18070(6) 0.45144(7) 0.93089(6) 0.0572(2) Uani d . 1 1
Cl Cl2 0.29471(6) 0.07173(8) 0.83834(7) 0.0652(2) Uani d . 1 1
C C1 0.39292(18) 0.6275(2) 0.9725(2) 0.0430(6) Uani d . 1 1
C C2 0.3493(2) 0.6578(3) 1.0480(2) 0.0565(8) Uani d . 1 1
H H2 0.2865 0.6460 1.0436 0.068 Uiso calc R 1 1
C C3 0.4030(2) 0.7058(3) 1.1293(2) 0.0637(9) Uani d . 1 1
H H3A 0.3757 0.7268 1.1807 0.076 Uiso calc R 1 1
C C4 0.4968(2) 0.7237(3) 1.1363(2) 0.0573(8) Uani d . 1 1
H H4 0.5305 0.7565 1.1925 0.069 Uiso calc R 1 1
C C5 0.5412(2) 0.6952(2) 1.0641(2) 0.0499(7) Uani d . 1 1
H H5 0.6040 0.7076 1.0695 0.060 Uiso calc R 1 1
C C6 0.48778(18) 0.6465(2) 0.98172(19) 0.0409(6) Uani d . 1 1
C C7 0.43232(18) 0.5669(2) 0.84080(19) 0.0407(6) Uani d . 1 1
C C8 0.41976(19) 0.5164(2) 0.7457(2) 0.0416(6) Uani d . 1 1
C C9 0.4787(2) 0.4974(3) 0.6854(2) 0.0520(7) Uani d . 1 1
H H9 0.5414 0.5137 0.6996 0.062 Uiso calc R 1 1
C C10 0.3214(2) 0.4410(3) 0.6220(2) 0.0599(8) Uani d . 1 1
H H10 0.2658 0.4138 0.5865 0.072 Uiso calc R 1 1
C C11 0.08023(19) 0.3911(2) 0.6733(2) 0.0436(6) Uani d . 1 1
C C12 0.1039(2) 0.2764(3) 0.6844(2) 0.0547(7) Uani d . 1 1
H H12 0.1600 0.2529 0.7214 0.066 Uiso calc R 1 1
C C13 0.0396(3) 0.1989(3) 0.6377(3) 0.0637(9) Uani d . 1 1
H H13 0.0535 0.1214 0.6428 0.076 Uiso calc R 1 1
C C14 -0.0449(3) 0.2327(3) 0.5835(2) 0.0628(9) Uani d . 1 1
H H14 -0.0865 0.1772 0.5548 0.075 Uiso calc R 1 1
C C15 -0.0687(2) 0.3454(3) 0.5711(2) 0.0545(8) Uani d . 1 1
H H15 -0.1250 0.3680 0.5339 0.065 Uiso calc R 1 1
C C16 -0.00419(19) 0.4249(2) 0.61717(19) 0.0425(6) Uani d . 1 1
C C17 0.07502(18) 0.5765(2) 0.67555(19) 0.0403(6) Uani d . 1 1
C C18 0.10696(18) 0.6918(2) 0.69648(19) 0.0423(6) Uani d . 1 1
C C19 0.0698(2) 0.7934(2) 0.6639(2) 0.0521(7) Uani d . 1 1
H H19 0.0132 0.8024 0.6221 0.063 Uiso calc R 1 1
C C20 0.2169(2) 0.8065(2) 0.7725(2) 0.0484(7) Uani d . 1 1
H H20 0.2718 0.8284 0.8128 0.058 Uiso calc R 1 1

loop_
_atom_site_aniso_label
_atom_site_aniso_U_11
_atom_site_aniso_U_22
_atom_site_aniso_U_33
_atom_site_aniso_U_12
_atom_site_aniso_U_13
_atom_site_aniso_U_23
Co1 0.02582(19) 0.0390(2) 0.0398(2) -0.00224(13) 0.00312(14) -0.00274(14)
N1 0.0372(12) 0.0425(13) 0.0489(13) -0.0005(10) 0.0068(10) 0.0016(10)
N2 0.0379(12) 0.0443(13) 0.0486(13) 0.0001(10) 0.0065(10) -0.0020(10)
N3 0.0375(12) 0.0488(14) 0.0441(13) 0.0003(10) 0.0007(10) 0.0059(10)
N4 0.0344(12) 0.0449(13) 0.0497(13) -0.0011(10) 0.0064(10) -0.0044(10)
N5 0.0364(12) 0.0513(14) 0.0491(14) -0.0013(10) 0.0033(10) -0.0072(11)
N6 0.0341(12) 0.0482(13) 0.0450(13) -0.0057(10) 0.0055(10) 0.0002(10)
O1 0.0463(13) 0.1013(19) 0.0761(16) -0.0047(13) 0.0114(11) 0.0041(14)
O2 0.0544(13) 0.0559(13) 0.0701(14) -0.0024(10) 0.0072(11) -0.0076(11)
S1 0.0620(5) 0.0828(6) 0.0582(5) -0.0049(4) 0.0180(4) -0.0234(4)
S2 0.0639(5) 0.0412(4) 0.0634(5) 0.0021(3) 0.0121(4) 0.0026(3)
Cl1 0.0574(5) 0.0584(5) 0.0558(4) -0.0100(4) 0.0112(4) 0.0053(3)
Cl2 0.0516(5) 0.0696(5) 0.0732(5) -0.0039(4) 0.0096(4) -0.0142(4)
C1 0.0428(15) 0.0374(14) 0.0481(15) -0.0033(12) 0.0074(12) -0.0040(12)
C2 0.0489(17) 0.0591(19) 0.064(2) -0.0050(14) 0.0161(15) -0.0134(15)
C3 0.072(2) 0.062(2) 0.060(2) -0.0073(17) 0.0206(17) -0.0183(16)
C4 0.067(2) 0.0513(18) 0.0500(17) -0.0102(15) 0.0022(15) -0.0114(14)
C5 0.0502(17) 0.0418(16) 0.0540(17) -0.0086(13) 0.0017(14) -0.0009(13)
C6 0.0422(15) 0.0365(14) 0.0422(15) -0.0023(11) 0.0040(12) 0.0009(11)
C7 0.0383(14) 0.0383(14) 0.0441(15) -0.0007(11) 0.0049(12) 0.0017(11)
C8 0.0377(14) 0.0399(14) 0.0465(15) -0.0012(11) 0.0068(12) 0.0021(12)
C9 0.0439(16) 0.0540(17) 0.0602(19) -0.0032(13) 0.0155(14) -0.0054(14)
C10 0.0512(18) 0.070(2) 0.0560(19) -0.0053(16) 0.0051(15) -0.0192(16)
C11 0.0408(15) 0.0463(16) 0.0448(15) -0.0032(12) 0.0111(12) 0.0000(12)
C12 0.0535(18) 0.0493(17) 0.0613(19) 0.0034(14) 0.0110(15) 0.0033(14)
C13 0.077(2) 0.0449(18) 0.072(2) -0.0066(16) 0.0224(19) -0.0007(15)
C14 0.077(2) 0.055(2) 0.0586(19) -0.0255(17) 0.0189(18) -0.0063(15)
C15 0.0516(18) 0.067(2) 0.0447(16) -0.0163(15) 0.0076(13) -0.0009(14)
C16 0.0414(15) 0.0493(16) 0.0370(14) -0.0069(12) 0.0080(12) 0.0004(12)
C17 0.0375(14) 0.0443(15) 0.0394(14) -0.0005(12) 0.0081(11) 0.0021(11)
C18 0.0411(15) 0.0460(16) 0.0390(14) 0.0004(12) 0.0064(12) 0.0006(12)
C19 0.0536(17) 0.0484(17) 0.0523(17) 0.0048(14) 0.0051(14) 0.0033(13)
C20 0.0451(16) 0.0449(17) 0.0551(17) -0.0025(13) 0.0100(13) -0.0057(13)

loop_
_atom_type_symbol
_atom_type_description
_atom_type_scat_dispersion_real
_atom_type_scat_dispersion_imag
_atom_type_scat_source
C C 0.0033 0.0016 'International Tables Vol C Tables 4.2.6.8 and 6.1.1.4'
H H 0.0000 0.0000 'International Tables Vol C Tables 4.2.6.8 and 6.1.1.4'
N N 0.0061 0.0033 'International Tables Vol C Tables 4.2.6.8 and 6.1.1.4'
O O 0.0106 0.0060 'International Tables Vol C Tables 4.2.6.8 and 6.1.1.4'
S S 0.1246 0.1234 'International Tables Vol C Tables 4.2.6.8 and 6.1.1.4'
Cl Cl 0.1484 0.1585 'International Tables Vol C Tables 4.2.6.8 and 6.1.1.4'
Co Co 0.3494 0.9721 'International Tables Vol C Tables 4.2.6.8 and 6.1.1.4'

loop_
_geom_angle_atom_site_label_1
_geom_angle_atom_site_label_2
_geom_angle_atom_site_label_3
_geom_angle
N1 Co1 N4 170.18(10)
N1 Co1 N5 93.86(9)
N4 Co1 N5 80.51(9)
N1 Co1 N2 79.03(9)
N4 Co1 N2 94.37(9)
N5 Co1 N2 103.42(9)
N1 Co1 Cl1 92.32(7)
N4 Co1 Cl1 97.01(7)
N5 Co1 Cl1 143.16(7)
N2 Co1 Cl1 113.41(6)
C17 N1 C11 106.3(2)
C17 N1 Co1 116.58(19)
C11 N1 Co1 136.43(19)
C20 N2 C18 110.3(2)
C20 N2 Co1 140.7(2)
C18 N2 Co1 109.04(17)
C17 N3 C16 107.7(2)
C17 N3 H3 126.2
C16 N3 H3 126.2
C7 N4 C1 105.8(2)
C7 N4 Co1 115.27(18)
C1 N4 Co1 138.82(18)
C10 N5 C8 110.9(2)
C10 N5 Co1 136.9(2)
C8 N5 Co1 112.05(18)
C7 N6 C6 107.6(2)
C7 N6 H6 126.2
C6 N6 H6 126.2
H1A O1 H1B 108.7
H2A O2 H2B 108.7
C10 S1 C9 90.38(15)
C19 S2 C20 89.78(15)
N4 C1 C2 131.9(3)
N4 C1 C6 108.4(2)
C2 C1 C6 119.7(3)
C3 C2 C1 117.4(3)
C3 C2 H2 121.3
C1 C2 H2 121.3
C2 C3 C4 121.6(3)
C2 C3 H3A 119.2
C4 C3 H3A 119.2
C5 C4 C3 122.4(3)
C5 C4 H4 118.8
C3 C4 H4 118.8
C4 C5 C6 116.5(3)
C4 C5 H5 121.7
C6 C5 H5 121.7
N6 C6 C5 132.0(3)
N6 C6 C1 105.6(2)
C5 C6 C1 122.4(3)
N4 C7 N6 112.5(2)
N4 C7 C8 118.9(2)
N6 C7 C8 128.6(2)
C9 C8 N5 114.6(3)
C9 C8 C7 132.1(3)
N5 C8 C7 113.2(2)
C8 C9 S1 109.9(2)
C8 C9 H9 125.0
S1 C9 H9 125.0
N5 C10 S1 114.1(2)
N5 C10 H10 122.9
S1 C10 H10 122.9
N1 C11 C12 130.9(3)
N1 C11 C16 108.1(2)
C12 C11 C16 121.0(3)
C13 C12 C11 116.5(3)
C13 C12 H12 121.7
C11 C12 H12 121.7
C12 C13 C14 122.3(3)
C12 C13 H13 118.8
C14 C13 H13 118.8
C15 C14 C13 121.8(3)
C15 C14 H14 119.1
C13 C14 H14 119.1
C14 C15 C16 116.6(3)
C14 C15 H15 121.7
C16 C15 H15 121.7
N3 C16 C11 106.0(2)
N3 C16 C15 132.2(3)
C11 C16 C15 121.8(3)
N1 C17 N3 111.9(2)
N1 C17 C18 120.4(2)
N3 C17 C18 127.7(2)
C19 C18 N2 114.5(3)
C19 C18 C17 131.3(3)
N2 C18 C17 114.2(2)
C18 C19 S2 110.6(2)
C18 C19 H19 124.7
S2 C19 H19 124.7
N2 C20 S2 114.9(2)
N2 C20 H20 122.5
S2 C20 H20 122.5

loop_
_geom_bond_atom_site_label_1
_geom_bond_atom_site_label_2
_geom_bond_distance
Co1 N1 1.974(2)
Co1 N4 1.974(2)
Co1 N5 2.095(2)
Co1 N2 2.239(2)
Co1 Cl1 2.3120(9)
N1 C17 1.327(4)
N1 C11 1.387(4)
N2 C20 1.308(4)
N2 C18 1.391(3)
N3 C17 1.340(3)
N3 C16 1.379(4)
N3 H3 0.8600
N4 C7 1.326(3)
N4 C1 1.393(3)
N5 C10 1.310(4)
N5 C8 1.385(4)
N6 C7 1.338(3)
N6 C6 1.387(3)
N6 H6 0.8600
O1 H1A 0.8500
O1 H1B 0.8500
O2 H2A 0.8500
O2 H2B 0.8500
S1 C10 1.698(3)
S1 C9 1.707(3)
S2 C19 1.702(3)
S2 C20 1.704(3)
C1 C2 1.395(4)
C1 C6 1.402(4)
C2 C3 1.377(4)
C2 H2 0.9300
C3 C4 1.390(5)
C3 H3A 0.9300
C4 C5 1.357(4)
C4 H4 0.9300
C5 C6 1.391(4)
C5 H5 0.9300
C7 C8 1.442(4)
C8 C9 1.351(4)
C9 H9 0.9300
C10 H10 0.9300
C11 C12 1.389(4)
C11 C16 1.397(4)
C12 C13 1.383(4)
C12 H12 0.9300
C13 C14 1.388(5)
C13 H13 0.9300
C14 C15 1.368(5)
C14 H14 0.9300
C15 C16 1.398(4)
C15 H15 0.9300
C17 C18 1.442(4)
C18 C19 1.352(4)
C19 H19 0.9300
C20 H20 0.9300

loop_
_geom_hbond_atom_site_label_D
_geom_hbond_atom_site_label_H
_geom_hbond_atom_site_label_A
_geom_hbond_site_symmetry_A
_geom_hbond_distance_DH
_geom_hbond_distance_HA
_geom_hbond_distance_DA
_geom_hbond_angle_DHA
N3 H3 O2 2_556 0.86 1.90 2.748(3) 169
N6 H6 O1 . 0.86 1.86 2.704(3) 168
O1 H1B Cl2 2_656 0.85 2.27 3.104(3) 169
O1 H1A Cl1 3_667 0.85 2.43 3.272(3) 169
O2 H2B Cl1 . 0.85 2.45 3.296(3) 171
O2 H2A Cl2 . 0.85 2.21 3.052(2) 174

loop_
_geom_torsion_atom_site_label_1
_geom_torsion_atom_site_label_2
_geom_torsion_atom_site_label_3
_geom_torsion_atom_site_label_4
_geom_torsion
N5 Co1 N1 C17 -110.9(2)
N2 Co1 N1 C17 -7.97(19)
Cl1 Co1 N1 C17 105.44(19)
N5 Co1 N1 C11 80.0(3)
N2 Co1 N1 C11 -177.0(3)
Cl1 Co1 N1 C11 -63.6(3)
N1 Co1 N2 C20 -174.8(3)
N4 Co1 N2 C20 -2.2(3)
N5 Co1 N2 C20 -83.5(3)
Cl1 Co1 N2 C20 97.4(3)
N1 Co1 N2 C18 4.89(17)
N4 Co1 N2 C18 177.54(17)
N5 Co1 N2 C18 96.27(18)
Cl1 Co1 N2 C18 -82.88(17)
N5 Co1 N4 C7 2.24(19)
N2 Co1 N4 C7 -100.7(2)
Cl1 Co1 N4 C7 145.09(19)
N5 Co1 N4 C1 178.8(3)
N2 Co1 N4 C1 75.9(3)
Cl1 Co1 N4 C1 -38.4(3)
N1 Co1 N5 C10 -6.5(3)
N4 Co1 N5 C10 -178.4(3)
N2 Co1 N5 C10 -86.2(3)
Cl1 Co1 N5 C10 92.5(3)
N1 Co1 N5 C8 170.01(19)
N4 Co1 N5 C8 -1.89(18)
N2 Co1 N5 C8 90.38(19)
Cl1 Co1 N5 C8 -90.9(2)
C7 N4 C1 C2 -179.5(3)
Co1 N4 C1 C2 3.8(5)
C7 N4 C1 C6 -0.7(3)
Co1 N4 C1 C6 -177.4(2)
N4 C1 C2 C3 178.7(3)
C6 C1 C2 C3 0.0(4)
C1 C2 C3 C4 0.1(5)
C2 C3 C4 C5 0.0(5)
C3 C4 C5 C6 -0.1(5)
C7 N6 C6 C5 179.0(3)
C7 N6 C6 C1 -1.5(3)
C4 C5 C6 N6 179.6(3)
C4 C5 C6 C1 0.2(4)
N4 C1 C6 N6 1.4(3)
C2 C1 C6 N6 -179.7(3)
N4 C1 C6 C5 -179.1(2)
C2 C1 C6 C5 -0.1(4)
C1 N4 C7 N6 -0.3(3)
Co1 N4 C7 N6 177.35(18)
C1 N4 C7 C8 -179.9(2)
Co1 N4 C7 C8 -2.3(3)
C6 N6 C7 N4 1.2(3)
C6 N6 C7 C8 -179.2(3)
C10 N5 C8 C9 0.1(4)
Co1 N5 C8 C9 -177.3(2)
C10 N5 C8 C7 178.7(3)
Co1 N5 C8 C7 1.3(3)
N4 C7 C8 C9 178.9(3)
N6 C7 C8 C9 -0.7(5)
N4 C7 C8 N5 0.6(4)
N6 C7 C8 N5 -179.0(3)
N5 C8 C9 S1 0.6(3)
C7 C8 C9 S1 -177.6(3)
C10 S1 C9 C8 -0.9(3)
C8 N5 C10 S1 -0.9(4)
Co1 N5 C10 S1 175.71(17)
C9 S1 C10 N5 1.0(3)
C17 N1 C11 C12 179.2(3)
Co1 N1 C11 C12 -11.0(5)
C17 N1 C11 C16 0.4(3)
Co1 N1 C11 C16 170.2(2)
N1 C11 C12 C13 -179.0(3)
C16 C11 C12 C13 -0.3(4)
C11 C12 C13 C14 -0.9(5)
C12 C13 C14 C15 1.7(5)
C13 C14 C15 C16 -1.1(5)
C17 N3 C16 C11 -0.1(3)
C17 N3 C16 C15 179.9(3)
N1 C11 C16 N3 -0.2(3)
C12 C11 C16 N3 -179.1(3)
N1 C11 C16 C15 179.8(2)
C12 C11 C16 C15 0.9(4)
C14 C15 C16 N3 179.8(3)
C14 C15 C16 C11 -0.2(4)
C11 N1 C17 N3 -0.4(3)
Co1 N1 C17 N3 -172.59(17)
C11 N1 C17 C18 -177.6(2)
Co1 N1 C17 C18 10.2(3)
C16 N3 C17 N1 0.3(3)
C16 N3 C17 C18 177.3(3)
C20 N2 C18 C19 0.0(3)
Co1 N2 C18 C19 -179.8(2)
C20 N2 C18 C17 178.4(2)
Co1 N2 C18 C17 -1.4(3)
N1 C17 C18 C19 172.7(3)
N3 C17 C18 C19 -4.0(5)
N1 C17 C18 N2 -5.4(4)
N3 C17 C18 N2 177.9(2)
N2 C18 C19 S2 0.6(3)
C17 C18 C19 S2 -177.5(2)
C20 S2 C19 C18 -0.7(2)
C18 N2 C20 S2 -0.6(3)
Co1 N2 C20 S2 179.15(17)
C19 S2 C20 N2 0.8(2)
